data_7712061
loop_
_publ_author_name
'Nurnabi, Mohammad'
'Gurusamy, Shunmugasundaram'
'Wu, Jing-Yun'
'Lee, Chung-Chou'
'Sathiyendiran, Malaichamy'
'Huang, Sheng-Ming'
'Chang, Che-Hao'
'Chao, Ito'
'Lee, Gene-Hsiang'
'Peng, Shie-Ming'
'Sathish, Veerasamy'
'Thanasekaran, Pounraj'
'Lu, Kuang-Lieh'

_publ_section_title
;
 Aggregation-induced emission enhancement (AIEE) of tetrarhenium(I)
 metallacycles and their application as luminescent sensors for
 nitroaromatics and antibiotics.
;
_journal_issue 7
_journal_name_full 'Dalton transactions (Cambridge, England : 2003)'
_journal_page_first 1939
_journal_page_last 1949
_journal_paper_doi 10.1039/d2dt03408e
_journal_volume 52
_journal_year 2023
_chemical_formula_sum 'C117 H96 N8 O22 Re4'
_chemical_formula_weight 2710.81
_space_group_crystal_system monoclinic
_space_group_IT_number 14
_space_group_name_Hall '-P 2yn'
_space_group_name_H-M_alt 'P 1 21/n 1'
_atom_sites_solution_hydrogens mixed
_audit_creation_method SHELXL-2018/3
_audit_update_record
;
2022-10-19 deposited with the CCDC.	2023-01-05 downloaded from the CCDC.
;
_cell_angle_alpha 90
_cell_angle_beta 90.6310(10)
_cell_angle_gamma 90
_cell_formula_units_Z 2
_cell_length_a 15.7647(9)
_cell_length_b 14.9159(8)
_cell_length_c 22.4345(13)
_cell_measurement_reflns_used 9188
_cell_measurement_temperature 150(2)
_cell_measurement_theta_max 25.02
_cell_measurement_theta_min 2.27
_cell_volume 5275.0(5)
_computing_cell_refinement 'Bruker SAINT'
_computing_data_collection 'Bruker SMART'
_computing_data_reduction 'Bruker SAINT'
_computing_molecular_graphics 'Bruker SHELXTL'
_computing_publication_material 'Bruker SHELXTL'
_computing_structure_refinement 'SHELXL-2018/3 (Sheldrick, 2018)'
_computing_structure_solution 'Bruker SHELXTL'
_diffrn_ambient_temperature 150(2)
_diffrn_measured_fraction_theta_full 1.000
_diffrn_measured_fraction_theta_max 1.000
_diffrn_measurement_device_type 'BRUKER SMART APEXCCD area detector'
_diffrn_measurement_method 'omega scans'
_diffrn_radiation_type MoK\a
_diffrn_radiation_wavelength 0.71073
_diffrn_reflns_av_R_equivalents 0.0477
_diffrn_reflns_av_unetI/netI 0.0458
_diffrn_reflns_Laue_measured_fraction_full 1.000
_diffrn_reflns_Laue_measured_fraction_max 1.000
_diffrn_reflns_limit_h_max 18
_diffrn_reflns_limit_h_min -18
_diffrn_reflns_limit_k_max 17
_diffrn_reflns_limit_k_min -17
_diffrn_reflns_limit_l_max 26
_diffrn_reflns_limit_l_min -26
_diffrn_reflns_number 31715
_diffrn_reflns_point_group_measured_fraction_full 1.000
_diffrn_reflns_point_group_measured_fraction_max 1.000
_diffrn_reflns_theta_full 25.000
_diffrn_reflns_theta_max 25.000
_diffrn_reflns_theta_min 1.639
_exptl_absorpt_coefficient_mu 4.651
_exptl_absorpt_correction_T_max 0.389
_exptl_absorpt_correction_T_min 0.184
_exptl_absorpt_correction_type multi-scan
_exptl_crystal_colour black
_exptl_crystal_density_diffrn 1.707
_exptl_crystal_density_meas ?
_exptl_crystal_description block
_exptl_crystal_F_000 2660
_exptl_crystal_size_max 0.550
_exptl_crystal_size_mid 0.350
_exptl_crystal_size_min 0.250
_refine_diff_density_max 6.405
_refine_diff_density_min -3.651
_refine_diff_density_rms 0.178
_refine_ls_extinction_method none
_refine_ls_goodness_of_fit_ref 1.210
_refine_ls_hydrogen_treatment constr
_refine_ls_matrix_type full
_refine_ls_number_parameters 716
_refine_ls_number_reflns 9289
_refine_ls_number_restraints 148
_refine_ls_restrained_S_all 1.206
_refine_ls_R_factor_all 0.0975
_refine_ls_R_factor_gt 0.0847
_refine_ls_shift/su_max 0.003
_refine_ls_shift/su_mean 0.000
_refine_ls_structure_factor_coef Fsqd
_refine_ls_weighting_details 'w=1/[\s^2^(Fo^2^)+(0.0390P)^2^+97.8744P] where P=(Fo^2^+2Fc^2^)/3'
_refine_ls_weighting_scheme calc
_refine_ls_wR_factor_gt 0.1811
_refine_ls_wR_factor_ref 0.1887
_reflns_Friedel_coverage 0.000
_reflns_number_gt 7836
_reflns_number_total 9289
_reflns_threshold_expression 'I > 2\s(I)'
_cod_data_source_file d2dt03408e2.cif
_cod_data_source_block ic13097
_cod_depositor_comments
;
The following automatic conversions were performed:

data item '_exptl_crystal_density_meas' value 'not_measured' was
changed to '?' -- the value is perceived as not measured.

Automatic conversion script
Id: cif_fix_values 7556 2019-12-06 15:28:31Z antanas 

 Adding full bibliography for 7712060--7712061.cif.
;
_cod_original_sg_symbol_H-M 'P 21/n'
_cod_database_code 7712061
_shelx_shelxl_version_number 2018/3
_shelx_space_group_comment
; 
The symmetry employed for this shelxl refinement is uniquely defined 
by the following loop, which should always be used as a source of 
symmetry information in preference to the above space-group names. 
They are only intended as comments. 
;
_shelx_estimated_absorpt_t_min 0.184
_shelx_estimated_absorpt_t_max 0.389

loop_
_space_group_symop_operation_xyz
'x, y, z'
'-x+1/2, y+1/2, -z+1/2'
'-x, -y, -z'
'x-1/2, -y-1/2, z-1/2'

loop_
_atom_site_label
_atom_site_type_symbol
_atom_site_fract_x
_atom_site_fract_y
_atom_site_fract_z
_atom_site_U_iso_or_equiv
_atom_site_adp_type
_atom_site_occupancy
_atom_site_site_symmetry_order
_atom_site_calc_flag
_atom_site_refinement_flags_posn
_atom_site_refinement_flags_adp
_atom_site_refinement_flags_occupancy
_atom_site_disorder_assembly
_atom_site_disorder_group
Re1 Re 0.72274(4) 0.45112(4) 1.09960(2) 0.04838(18) Uani 1 1 d . . . . .
Re2 Re 1.19497(5) 0.19089(4) 1.09763(3) 0.0641(2) Uani 1 1 d . U . . .
O1 O 0.5876(8) 0.3184(8) 1.1393(5) 0.077(3) Uani 1 1 d . . . . .
O2 O 0.5967(7) 0.5980(8) 1.1300(5) 0.065(3) Uani 1 1 d . . . . .
O3 O 0.7673(8) 0.4659(9) 1.2311(5) 0.086(4) Uani 1 1 d . . . . .
O4 O 1.1624(12) 0.2136(12) 1.2295(7) 0.134(6) Uani 1 1 d . U . . .
O5 O 1.3796(10) 0.2306(10) 1.1268(6) 0.098(4) Uani 1 1 d . . . . .
O6 O 1.2288(11) -0.0048(8) 1.1247(7) 0.116(5) Uani 1 1 d . . . . .
O7 O 0.8135(7) 0.3516(6) 1.0818(5) 0.061(3) Uani 1 1 d . . . . .
O8 O 0.8257(7) 0.5353(6) 1.0728(4) 0.055(2) Uani 1 1 d . . . . .
O9 O 1.1691(7) 0.4947(7) 1.0832(5) 0.061(3) Uani 1 1 d . . . . .
H9 H 1.191228 0.537050 1.064275 0.092 Uiso 1 1 calc R U . . .
O10 O 1.1545(7) 0.3291(6) 1.0776(4) 0.053(2) Uani 1 1 d . . . . .
O11 O 1.0648(7) 0.1828(6) 1.0751(5) 0.067(2) Uani 1 1 d . U . . .
N1 N 0.6860(9) 0.4356(7) 1.0044(5) 0.060(3) Uani 1 1 d . . . . .
N2 N 0.6270(10) 0.4618(9) 0.9141(5) 0.075(4) Uani 1 1 d . . . . .
N3 N 1.2150(9) 0.1641(7) 1.0022(6) 0.063(3) Uani 1 1 d . . . . .
N4 N 1.2716(9) 0.1567(8) 0.9121(6) 0.067(4) Uani 1 1 d . . . . .
C1 C 0.6385(10) 0.3686(10) 1.1230(6) 0.056(4) Uani 1 1 d . . . . .
C2 C 0.6433(11) 0.5431(10) 1.1163(6) 0.054(4) Uani 1 1 d . . . . .
C3 C 0.7549(10) 0.4606(10) 1.1814(7) 0.056(4) Uani 1 1 d . . . . .
C4 C 1.1721(14) 0.2058(13) 1.1793(9) 0.088(5) Uani 1 1 d . U . . .
C5 C 1.3113(13) 0.2148(11) 1.1155(7) 0.066(4) Uani 1 1 d . . . . .
C6 C 1.2173(13) 0.0692(10) 1.1151(9) 0.086(6) Uani 1 1 d . . . . .
C7 C 0.8941(11) 0.3535(9) 1.0767(6) 0.055(4) Uani 1 1 d . . . . .
C8 C 0.9431(9) 0.4344(8) 1.0766(5) 0.045(3) Uani 1 1 d . . . . .
C9 C 0.9058(9) 0.5190(9) 1.0763(5) 0.045(3) Uani 1 1 d . . . . .
C10 C 0.9604(9) 0.5997(8) 1.0799(5) 0.046(3) Uani 1 1 d . . . . .
C11 C 0.9246(11) 0.6858(9) 1.0817(7) 0.064(4) Uani 1 1 d . . . . .
H11 H 0.864883 0.693480 1.078584 0.077 Uiso 1 1 calc R U . . .
C12 C 0.9774(13) 0.7593(11) 1.0880(8) 0.076(5) Uani 1 1 d . . . . .
H12 H 0.953170 0.817550 1.089800 0.091 Uiso 1 1 calc R U . . .
C13 C 1.0636(12) 0.7505(10) 1.0918(8) 0.069(5) Uani 1 1 d . . . . .
H13 H 1.098838 0.801741 1.096493 0.083 Uiso 1 1 calc R U . . .
C14 C 1.0985(10) 0.6663(9) 1.0888(6) 0.059(4) Uani 1 1 d . . . . .
H14 H 1.158461 0.659846 1.090775 0.070 Uiso 1 1 calc R U . . .
C15 C 1.0482(10) 0.5901(8) 1.0828(5) 0.047(3) Uani 1 1 d . . . . .
C16 C 1.0863(11) 0.5027(9) 1.0812(5) 0.050(4) Uani 1 1 d . . . . .
C17 C 1.0342(9) 0.4262(8) 1.0773(5) 0.046(3) Uani 1 1 d . . . . .
C18 C 1.0734(10) 0.3403(9) 1.0757(5) 0.051(4) Uani 1 1 d . . . . .
C19 C 1.0217(11) 0.2585(9) 1.0745(6) 0.058(4) Uani 1 1 d . . . . .
C20 C 0.9364(11) 0.2690(9) 1.0738(7) 0.064(4) Uani 1 1 d . . . . .
H20 H 0.902302 0.216618 1.071239 0.077 Uiso 1 1 calc R U . . .
C21 C 0.6881(11) 0.3561(10) 0.9719(7) 0.064(4) Uani 1 1 d . . . . .
C22 C 0.7148(12) 0.2696(10) 0.9866(7) 0.077(6) Uani 1 1 d . . . . .
H22 H 0.736732 0.256509 1.025263 0.092 Uiso 1 1 calc R U . . .
C23 C 0.7086(13) 0.2044(13) 0.9441(9) 0.088(5) Uani 1 1 d . U . . .
H23 H 0.728410 0.145602 0.952831 0.105 Uiso 1 1 calc R U . . .
C24 C 0.6732(14) 0.2232(16) 0.8874(10) 0.100(6) Uani 1 1 d . U . . .
H24 H 0.670512 0.176188 0.858905 0.120 Uiso 1 1 calc R U . . .
C25 C 0.6426(13) 0.3054(15) 0.8714(9) 0.092(6) Uani 1 1 d . U . . .
H25 H 0.616470 0.316247 0.833758 0.110 Uiso 1 1 calc R U . . .
C26 C 0.6525(13) 0.3733(12) 0.9148(7) 0.077(5) Uani 1 1 d . . . . .
C27 C 0.6480(11) 0.4965(10) 0.9688(6) 0.063(4) Uani 1 1 d . . . . .
C28 C 0.6244(11) 0.5887(10) 0.9844(6) 0.056(4) Uani 1 1 d . . . . .
C29 C 0.5407(12) 0.6170(11) 0.9822(7) 0.073(5) Uani 1 1 d . . . . .
H29 H 0.498422 0.575544 0.969614 0.087 Uiso 1 1 calc R U . . .
C30 C 0.5162(12) 0.7021(11) 0.9976(7) 0.071(5) Uani 1 1 d . . . . .
H30 H 0.458187 0.719341 0.996120 0.085 Uiso 1 1 calc R U . . .
C31 C 0.5781(11) 0.7618(11) 1.0150(7) 0.065(4) Uani 1 1 d . . . . .
H31 H 0.562692 0.821523 1.024740 0.077 Uiso 1 1 calc R U . . .
C32 C 0.6615(10) 0.7367(9) 1.0187(6) 0.053(4) Uani 1 1 d . . . . .
C33 C 0.6850(10) 0.6499(9) 1.0028(5) 0.048(3) Uani 1 1 d . . . . .
H33 H 0.742985 0.632817 1.004573 0.058 Uiso 1 1 calc R U . . .
C34 C 1.2726(9) 0.1973(9) 0.9645(6) 0.053(3) Uani 1 1 d . . . . .
C35 C 1.1751(10) 0.0962(9) 0.9710(7) 0.063(4) Uani 1 1 d . . . . .
C36 C 1.1145(11) 0.0356(10) 0.9879(9) 0.080(6) Uani 1 1 d . . . . .
H36 H 1.092130 0.036439 1.027084 0.096 Uiso 1 1 calc R U . . .
C37 C 1.0871(12) -0.0258(12) 0.9470(10) 0.092(7) Uani 1 1 d . . . . .
H37 H 1.045832 -0.068760 0.958434 0.110 Uiso 1 1 calc R U . . .
C38 C 1.1179(13) -0.0277(12) 0.8885(10) 0.093(6) Uani 1 1 d . . . . .
H38 H 1.094741 -0.069169 0.860610 0.112 Uiso 1 1 calc R U . . .
C39 C 1.1805(12) 0.0291(12) 0.8714(9) 0.083(6) Uani 1 1 d . . . . .
H39 H 1.202999 0.027423 0.832320 0.099 Uiso 1 1 calc R U . . .
C40 C 1.2107(11) 0.0910(10) 0.9147(7) 0.068(5) Uani 1 1 d . . . . .
C41 C 0.5885(14) 0.5096(15) 0.8615(8) 0.096(6) Uani 1 1 d . . . . .
H41A H 0.546656 0.469798 0.841646 0.115 Uiso 1 1 calc R U . . .
H41B H 0.558132 0.563632 0.875436 0.115 Uiso 1 1 calc R U . . .
C42 C 0.6514(15) 0.5357(17) 0.8192(9) 0.110(7) Uani 1 1 d . . . . .
H42A H 0.681503 0.481675 0.805026 0.133 Uiso 1 1 calc R U . . .
H42B H 0.693590 0.575129 0.839163 0.133 Uiso 1 1 calc R U . . .
C43 C 0.6119(17) 0.586(2) 0.7648(10) 0.135(11) Uani 1 1 d . . . . .
H43A H 0.583509 0.640984 0.779297 0.162 Uiso 1 1 calc R U . . .
H43B H 0.658196 0.604945 0.738125 0.162 Uiso 1 1 calc R U . . .
C44 C 0.550(2) 0.533(2) 0.7299(13) 0.185(15) Uani 1 1 d . . . . .
H44A H 0.576612 0.477253 0.716539 0.278 Uiso 1 1 calc R U . . .
H44B H 0.531033 0.567712 0.695076 0.278 Uiso 1 1 calc R U . . .
H44C H 0.501029 0.518819 0.754738 0.278 Uiso 1 1 calc R U . . .
C45 C 1.3215(11) 0.1777(12) 0.8599(7) 0.070(5) Uani 1 1 d . . . . .
H45A H 1.339891 0.120998 0.841072 0.083 Uiso 1 1 calc R U . . .
H45B H 1.373072 0.210641 0.872696 0.083 Uiso 1 1 calc R U . . .
C46 C 1.2745(13) 0.2328(13) 0.8145(8) 0.082(6) Uani 1 1 d . . . . .
H46A H 1.256099 0.289685 0.833045 0.099 Uiso 1 1 calc R U . . .
H46B H 1.222995 0.199946 0.801330 0.099 Uiso 1 1 calc R U . . .
C47 C 1.3284(15) 0.2537(16) 0.7605(10) 0.106(7) Uani 1 1 d . U . . .
H47A H 1.377179 0.291275 0.773095 0.127 Uiso 1 1 calc R U . . .
H47B H 1.351100 0.197053 0.744110 0.127 Uiso 1 1 calc R U . . .
C48 C 1.2794(19) 0.3018(18) 0.7125(12) 0.136(9) Uani 1 1 d . U . . .
H48A H 1.224976 0.271446 0.705787 0.204 Uiso 1 1 calc R U . . .
H48B H 1.311980 0.301395 0.675563 0.204 Uiso 1 1 calc R U . . .
H48C H 1.269204 0.363821 0.724855 0.204 Uiso 1 1 calc R U . . .
C49 C 1.0035(19) 0.572(2) 1.2431(13) 0.137(9) Uani 1 1 d D U . . .
C50 C 1.084(2) 0.612(2) 1.2465(13) 0.150(11) Uani 1 1 d D U . . .
H50 H 1.096681 0.674287 1.247458 0.180 Uiso 1 1 calc R U . . .
C51 C 1.1398(19) 0.544(2) 1.2482(13) 0.144(10) Uani 1 1 d D U . . .
H51 H 1.197023 0.563262 1.252310 0.173 Uiso 1 1 calc R U . . .
C52 C 1.1310(19) 0.453(2) 1.2453(12) 0.133(9) Uani 1 1 d D U . . .
H52 H 1.178587 0.414322 1.245696 0.159 Uiso 1 1 calc R U . . .
C53 C 1.0499(17) 0.4222(19) 1.2418(11) 0.126(8) Uani 1 1 d D U . . .
H53 H 1.036819 0.360035 1.241889 0.151 Uiso 1 1 calc R U . . .
C54 C 0.9864(17) 0.490(2) 1.2381(12) 0.133(9) Uani 1 1 d D U . . .
H54 H 0.929097 0.472011 1.231740 0.159 Uiso 1 1 calc R U . . .
C55 C 0.946(2) 0.652(2) 1.2474(17) 0.210(14) Uani 1 1 d D U . . .
H55A H 0.919557 0.652985 1.286647 0.315 Uiso 1 1 calc R U . . .
H55B H 0.902415 0.648819 1.216260 0.315 Uiso 1 1 calc R U . . .
H55C H 0.979583 0.707144 1.242247 0.315 Uiso 1 1 calc R U . . .
C56 C 0.478(3) 0.979(4) 0.9690(17) 0.120(16) Uani 0.5 1 d D U P A 1
C57 C 0.564(3) 0.996(5) 0.960(2) 0.12(2) Uani 0.5 1 d D U P A 1
H57A H 0.596089 0.992167 0.923752 0.145 Uiso 0.5 1 d R U P A 1
C58 C 0.596(2) 1.020(3) 1.013(2) 0.104(14) Uani 0.5 1 d D U P A 1
H58A H 0.656776 1.022557 1.016019 0.125 Uiso 0.5 1 d R U P A 1
C59 C 0.560(3) 1.040(6) 1.066(2) 0.16(3) Uani 0.5 1 d D U P A 1
H59A H 0.590177 1.069427 1.098352 0.186 Uiso 0.5 1 d R U P A 1
C60 C 0.477(3) 1.019(4) 1.0706(17) 0.128(18) Uani 0.5 1 d D U P A 1
H60A H 0.446576 1.020575 1.107498 0.153 Uiso 0.5 1 d R U P A 1
C61 C 0.436(2) 0.991(4) 1.016(2) 0.087(13) Uani 0.5 1 d D U P A 1
H61A H 0.376290 0.981386 1.014977 0.105 Uiso 0.5 1 d R U P A 1
C62 C 0.448(4) 0.954(7) 0.907(2) 0.21(4) Uani 0.5 1 d D U P A 1
H62A H 0.388645 0.942006 0.911393 0.315 Uiso 0.5 1 d R U P A 1
H62B H 0.455905 1.002695 0.879953 0.315 Uiso 0.5 1 d R U P A 1
H62C H 0.476275 0.901616 0.892821 0.315 Uiso 0.5 1 d R U P A 1

loop_
_atom_site_aniso_label
_atom_site_aniso_U_11
_atom_site_aniso_U_22
_atom_site_aniso_U_33
_atom_site_aniso_U_23
_atom_site_aniso_U_13
_atom_site_aniso_U_12
Re1 0.0693(4) 0.0363(3) 0.0398(3) 0.0004(2) 0.0141(2) -0.0126(3)
Re2 0.0963(5) 0.0381(3) 0.0587(4) 0.0090(3) 0.0306(3) -0.0012(3)
O1 0.088(8) 0.066(7) 0.078(8) 0.019(6) 0.010(6) -0.033(7)
O2 0.069(7) 0.063(7) 0.063(7) 0.003(6) 0.019(5) -0.004(6)
O3 0.103(10) 0.092(9) 0.063(8) 0.004(7) -0.003(7) -0.003(8)
O4 0.190(14) 0.139(12) 0.072(8) 0.025(9) 0.041(9) 0.035(11)
O5 0.109(11) 0.112(11) 0.072(8) 0.026(8) -0.019(8) -0.015(9)
O6 0.156(14) 0.045(7) 0.147(14) 0.021(8) 0.040(11) 0.010(8)
O7 0.081(8) 0.031(5) 0.073(7) -0.006(5) 0.022(6) -0.018(5)
O8 0.081(7) 0.034(5) 0.052(6) -0.001(4) 0.019(5) -0.017(5)
O9 0.069(7) 0.051(6) 0.063(7) 0.002(5) 0.011(5) -0.015(5)
O10 0.067(7) 0.039(5) 0.054(6) 0.001(4) 0.013(5) -0.007(5)
O11 0.093(3) 0.031(5) 0.079(7) 0.006(5) 0.037(5) -0.004(5)
N1 0.103(10) 0.033(6) 0.045(6) -0.004(5) 0.018(6) -0.030(6)
N2 0.119(12) 0.064(9) 0.043(7) 0.002(6) 0.005(7) -0.034(8)
N3 0.088(9) 0.034(6) 0.066(8) -0.004(6) 0.027(7) -0.019(6)
N4 0.084(9) 0.052(7) 0.065(8) -0.011(6) 0.030(7) -0.017(7)
C1 0.073(10) 0.050(8) 0.046(8) 0.006(7) 0.002(7) -0.007(8)
C2 0.078(11) 0.051(9) 0.034(7) 0.002(6) 0.008(7) -0.028(8)
C3 0.068(10) 0.048(8) 0.052(9) 0.006(7) 0.010(7) -0.010(7)
C4 0.106(9) 0.081(9) 0.078(9) 0.010(7) 0.020(8) 0.015(8)
C5 0.083(12) 0.064(10) 0.050(9) 0.018(8) 0.000(9) -0.003(9)
C6 0.119(16) 0.033(8) 0.106(14) 0.020(9) 0.043(12) 0.010(9)
C7 0.083(11) 0.042(8) 0.042(7) 0.000(6) 0.029(7) -0.013(7)
C8 0.077(10) 0.026(6) 0.033(6) -0.004(5) 0.015(6) -0.012(6)
C9 0.061(9) 0.041(7) 0.034(6) -0.002(5) 0.013(6) -0.013(6)
C10 0.071(10) 0.035(7) 0.033(6) -0.008(5) 0.018(6) -0.010(6)
C11 0.072(10) 0.040(8) 0.080(11) -0.008(7) 0.027(8) -0.008(7)
C12 0.098(14) 0.042(9) 0.088(12) -0.017(8) 0.027(10) -0.018(9)
C13 0.083(12) 0.036(8) 0.087(12) -0.015(8) 0.032(10) -0.017(8)
C14 0.074(10) 0.045(8) 0.057(9) -0.008(7) 0.020(8) -0.017(7)
C15 0.073(10) 0.035(7) 0.034(7) -0.005(5) 0.014(6) -0.010(7)
C16 0.084(11) 0.040(7) 0.027(6) -0.001(5) 0.014(6) -0.014(7)
C17 0.069(9) 0.042(7) 0.027(6) -0.004(5) 0.018(6) -0.008(6)
C18 0.081(11) 0.039(7) 0.032(7) -0.001(5) 0.022(7) -0.015(7)
C19 0.087(12) 0.035(7) 0.054(9) -0.002(6) 0.033(8) -0.014(7)
C20 0.088(12) 0.030(7) 0.074(10) -0.011(7) 0.035(9) -0.023(7)
C21 0.085(11) 0.049(9) 0.057(9) -0.011(7) 0.026(8) -0.034(8)
C22 0.129(16) 0.040(8) 0.062(10) -0.017(7) 0.037(10) -0.039(9)
C23 0.105(9) 0.074(8) 0.085(9) -0.010(7) 0.012(8) -0.011(8)
C24 0.115(10) 0.092(10) 0.094(10) -0.021(8) 0.006(8) -0.013(8)
C25 0.104(10) 0.095(9) 0.077(9) -0.007(8) 0.005(8) -0.014(8)
C26 0.121(15) 0.069(11) 0.041(8) -0.013(8) 0.020(9) -0.046(11)
C27 0.099(13) 0.048(9) 0.044(8) -0.008(7) 0.017(8) -0.038(8)
C28 0.076(11) 0.050(8) 0.042(7) 0.010(6) 0.005(7) -0.021(8)
C29 0.094(14) 0.061(11) 0.063(10) 0.022(8) -0.008(9) -0.031(10)
C30 0.082(12) 0.057(10) 0.074(11) 0.024(8) -0.015(9) -0.022(9)
C31 0.070(11) 0.050(9) 0.073(10) 0.010(8) -0.001(8) -0.012(8)
C32 0.073(10) 0.042(8) 0.044(7) 0.011(6) 0.012(7) -0.013(7)
C33 0.068(9) 0.044(7) 0.033(6) 0.009(6) 0.013(6) -0.022(7)
C34 0.068(9) 0.032(7) 0.059(9) -0.004(6) 0.017(7) -0.011(6)
C35 0.066(10) 0.040(8) 0.082(11) -0.014(7) 0.030(8) -0.012(7)
C36 0.090(13) 0.046(9) 0.105(14) -0.026(9) 0.043(11) -0.027(9)
C37 0.087(13) 0.054(10) 0.134(18) -0.032(11) 0.047(12) -0.030(9)
C38 0.096(14) 0.064(11) 0.120(17) -0.041(11) 0.023(12) -0.029(10)
C39 0.082(12) 0.068(11) 0.099(14) -0.034(10) 0.027(10) -0.023(10)
C40 0.089(12) 0.044(8) 0.071(10) -0.020(8) 0.013(9) -0.027(8)
C41 0.121(17) 0.098(15) 0.068(12) 0.016(11) 0.001(11) -0.036(13)
C42 0.123(19) 0.13(2) 0.080(14) 0.012(13) 0.021(13) -0.013(16)
C43 0.13(2) 0.21(3) 0.066(13) 0.044(17) -0.007(14) 0.02(2)
C44 0.25(4) 0.21(4) 0.09(2) 0.01(2) -0.03(2) 0.02(3)
C45 0.071(11) 0.070(11) 0.068(10) -0.011(9) 0.026(9) -0.021(9)
C46 0.103(14) 0.080(12) 0.064(11) -0.020(9) 0.032(10) -0.029(11)
C47 0.122(11) 0.101(10) 0.095(10) -0.006(8) 0.012(8) -0.008(8)
C48 0.174(18) 0.119(15) 0.114(15) 0.000(13) 0.013(14) -0.013(14)
C49 0.143(12) 0.149(12) 0.118(12) 0.002(9) 0.004(9) 0.003(9)
C50 0.160(14) 0.153(14) 0.138(13) -0.011(9) 0.005(9) -0.007(10)
C51 0.144(13) 0.149(13) 0.140(13) 0.001(9) 0.001(9) -0.003(9)
C52 0.133(12) 0.138(12) 0.127(12) -0.003(9) 0.005(9) 0.003(9)
C53 0.130(12) 0.131(12) 0.115(11) 0.001(9) 0.004(9) -0.003(9)
C54 0.128(12) 0.140(12) 0.130(12) -0.001(9) 0.007(9) -0.010(9)
C55 0.23(2) 0.188(18) 0.21(2) -0.017(17) -0.005(17) 0.061(14)
C56 0.126(19) 0.115(18) 0.119(18) 0.002(10) 0.001(10) 0.005(10)
C57 0.12(2) 0.12(2) 0.12(2) 0.003(10) 0.001(10) 0.001(10)
C58 0.108(17) 0.098(16) 0.107(17) 0.010(10) 0.001(10) -0.004(10)
C59 0.16(3) 0.15(3) 0.16(3) 0.002(10) -0.002(10) 0.002(10)
C60 0.13(2) 0.13(2) 0.13(2) 0.004(10) 0.003(10) 0.001(10)
C61 0.090(15) 0.083(15) 0.089(15) 0.004(10) 0.002(10) 0.001(10)
C62 0.21(4) 0.21(4) 0.21(4) 0.001(10) 0.002(10) 0.001(10)

loop_
_atom_type_symbol
_atom_type_description
_atom_type_scat_dispersion_real
_atom_type_scat_dispersion_imag
_atom_type_scat_source
C C 0.0033 0.0016 'International Tables Vol C Tables 4.2.6.8 and 6.1.1.4'
H H 0.0000 0.0000 'International Tables Vol C Tables 4.2.6.8 and 6.1.1.4'
N N 0.0061 0.0033 'International Tables Vol C Tables 4.2.6.8 and 6.1.1.4'
O O 0.0106 0.0060 'International Tables Vol C Tables 4.2.6.8 and 6.1.1.4'
Re Re -1.0185 7.2310 'International Tables Vol C Tables 4.2.6.8 and 6.1.1.4'

loop_
_geom_angle_atom_site_label_1
_geom_angle_atom_site_label_2
_geom_angle_atom_site_label_3
_geom_angle
_geom_angle_site_symmetry_1
_geom_angle_site_symmetry_3
_geom_angle_publ_flag
C1 Re1 C2 87.0(6) . . ?
C1 Re1 C3 87.8(6) . . ?
C2 Re1 C3 85.7(6) . . ?
C1 Re1 O7 94.3(5) . . ?
C2 Re1 O7 178.4(5) . . ?
C3 Re1 O7 93.5(6) . . ?
C1 Re1 O8 175.1(5) . . ?
C2 Re1 O8 97.8(5) . . ?
C3 Re1 O8 91.9(5) . . ?
O7 Re1 O8 80.9(4) . . ?
C1 Re1 N1 91.3(5) . . ?
C2 Re1 N1 95.7(5) . . ?
C3 Re1 N1 178.2(5) . . ?
O7 Re1 N1 85.1(5) . . ?
O8 Re1 N1 89.0(4) . . ?
C4 Re2 C6 87.1(8) . . ?
C4 Re2 C5 88.2(8) . . ?
C6 Re2 C5 87.7(8) . . ?
C4 Re2 O11 92.5(7) . . ?
C6 Re2 O11 100.0(7) . . ?
C5 Re2 O11 172.3(6) . . ?
C4 Re2 O10 91.7(6) . . ?
C6 Re2 O10 173.9(7) . . ?
C5 Re2 O10 98.3(6) . . ?
O11 Re2 O10 74.1(4) . . ?
C4 Re2 N3 175.4(7) . . ?
C6 Re2 N3 89.9(7) . . ?
C5 Re2 N3 95.2(6) . . ?
O11 Re2 N3 84.6(5) . . ?
O10 Re2 N3 90.9(4) . . ?
C7 O7 Re1 132.9(9) . . ?
C9 O8 Re1 128.1(8) . . ?
C18 O10 Re2 114.4(8) . . ?
C19 O11 Re2 117.0(10) . . ?
C27 N1 C21 106.0(12) . . ?
C27 N1 Re1 127.7(9) . . ?
C21 N1 Re1 125.9(11) . . ?
C27 N2 C26 106.5(14) . . ?
C27 N2 C41 128.1(16) . . ?
C26 N2 C41 125.3(14) . . ?
C34 N3 C35 105.1(12) . . ?
C34 N3 Re2 130.5(10) . . ?
C35 N3 Re2 123.8(9) . . ?
C34 N4 C40 107.0(12) . . ?
C34 N4 C45 128.0(13) . . ?
C40 N4 C45 124.9(13) . . ?
O1 C1 Re1 177.7(13) . . ?
O2 C2 Re1 175.8(13) . . ?
O3 C3 Re1 174.5(14) . . ?
O4 C4 Re2 176(2) . . ?
O5 C5 Re2 178.4(18) . . ?
O6 C6 Re2 178(2) . . ?
O7 C7 C20 116.8(13) . . ?
O7 C7 C8 123.8(13) . . ?
C20 C7 C8 119.4(14) . . ?
C9 C8 C7 122.4(14) . . ?
C9 C8 C17 119.9(11) . . ?
C7 C8 C17 117.8(12) . . ?
O8 C9 C8 125.8(12) . . ?
O8 C9 C10 114.8(12) . . ?
C8 C9 C10 119.4(13) . . ?
C15 C10 C11 119.5(13) . . ?
C15 C10 C9 119.8(12) . . ?
C11 C10 C9 120.8(14) . . ?
C12 C11 C10 119.1(16) . . ?
C13 C12 C11 121.8(16) . . ?
C12 C13 C14 118.9(15) . . ?
C13 C14 C15 121.5(15) . . ?
C14 C15 C10 119.2(13) . . ?
C14 C15 C16 120.3(14) . . ?
C10 C15 C16 120.5(12) . . ?
O9 C16 C17 120.5(13) . . ?
O9 C16 C15 120.0(12) . . ?
C17 C16 C15 119.5(14) . . ?
C16 C17 C18 118.5(14) . . ?
C16 C17 C8 120.8(12) . . ?
C18 C17 C8 120.6(12) . . ?
O10 C18 C17 123.2(12) . . ?
O10 C18 C19 116.3(13) . . ?
C17 C18 C19 120.5(14) . . ?
O11 C19 C20 127.8(13) . . ?
O11 C19 C18 115.2(14) . . ?
C20 C19 C18 117.0(14) . . ?
C19 C20 C7 124.5(13) . . ?
N1 C21 C22 132.2(15) . . ?
N1 C21 C26 108.0(15) . . ?
C22 C21 C26 119.8(14) . . ?
C23 C22 C21 118.3(18) . . ?
C22 C23 C24 121(2) . . ?
C25 C24 C23 123(2) . . ?
C24 C25 C26 115(2) . . ?
N2 C26 C25 130.4(18) . . ?
N2 C26 C21 107.2(13) . . ?
C25 C26 C21 122.2(18) . . ?
N1 C27 N2 112.3(14) . . ?
N1 C27 C28 127.0(13) . . ?
N2 C27 C28 120.6(16) . . ?
C33 C28 C29 117.6(15) . . ?
C33 C28 C27 121.0(15) . . ?
C29 C28 C27 121.4(14) . . ?
C30 C29 C28 122.9(16) . . ?
C29 C30 C31 118.0(18) . . ?
C32 C31 C30 121.3(16) . . ?
C31 C32 C33 119.7(14) . . ?
C31 C32 C34 120.3(14) . 3_767 ?
C33 C32 C34 119.8(14) . 3_767 ?
C28 C33 C32 120.4(15) . . ?
N4 C34 N3 112.9(12) . . ?
N4 C34 C32 122.4(12) . 3_767 ?
N3 C34 C32 124.3(13) . 3_767 ?
C36 C35 N3 131.3(15) . . ?
C36 C35 C40 120.2(14) . . ?
N3 C35 C40 108.4(12) . . ?
C37 C36 C35 118.2(17) . . ?
C36 C37 C38 122.2(16) . . ?
C39 C38 C37 120.7(17) . . ?
C38 C39 C40 116.9(17) . . ?
N4 C40 C35 106.7(12) . . ?
N4 C40 C39 131.7(15) . . ?
C35 C40 C39 121.5(15) . . ?
C42 C41 N2 111.9(19) . . ?
C41 C42 C43 112(2) . . ?
C44 C43 C42 115(3) . . ?
N4 C45 C46 113.5(14) . . ?
C45 C46 C47 112.2(17) . . ?
C48 C47 C46 112(2) . . ?
C54 C49 C50 127(3) . . ?
C54 C49 C55 131(3) . . ?
C50 C49 C55 102(3) . . ?
C51 C50 C49 106(3) . . ?
C50 C51 C52 133(3) . . ?
C51 C52 C53 116(3) . . ?
C52 C53 C54 115(3) . . ?
C49 C54 C53 122(3) . . ?
C59 C56 C60 77(4) 3_677 3_677 ?
C59 C56 C58 72(4) 3_677 3_677 ?
C60 C56 C58 148(5) 3_677 3_677 ?
C59 C56 C61 112(5) 3_677 . ?
C60 C56 C61 167(5) 3_677 . ?
C58 C56 C61 40(3) 3_677 . ?
C59 C56 C57 120(5) 3_677 . ?
C60 C56 C57 43(3) 3_677 . ?
C58 C56 C57 165(4) 3_677 . ?
C61 C56 C57 127(3) . . ?
C59 C56 C61 143(6) 3_677 3_677 ?
C60 C56 C61 65(3) 3_677 3_677 ?
C58 C56 C61 143(5) 3_677 3_677 ?
C61 C56 C61 105(3) . 3_677 ?
C57 C56 C61 23(3) . 3_677 ?
C59 C56 C62 18(4) 3_677 . ?
C60 C56 C62 59(3) 3_677 . ?
C58 C56 C62 91(4) 3_677 . ?
C61 C56 C62 130(4) . . ?
C57 C56 C62 102(3) . . ?
C61 C56 C62 124(4) 3_677 . ?
C59 C56 C56 168(7) 3_677 3_677 ?
C60 C56 C56 112(5) 3_677 3_677 ?
C58 C56 C56 96(4) 3_677 3_677 ?
C61 C56 C56 57(3) . 3_677 ?
C57 C56 C56 70(3) . 3_677 ?
C61 C56 C56 47(2) 3_677 3_677 ?
C62 C56 C56 169(6) . 3_677 ?
C59 C56 C57 121(5) 3_677 3_677 ?
C60 C56 C57 159(5) 3_677 3_677 ?
C58 C56 C57 49(3) 3_677 3_677 ?
C61 C56 C57 9(2) . 3_677 ?
C57 C56 C57 118(3) . 3_677 ?
C61 C56 C57 95(3) 3_677 3_677 ?
C62 C56 C57 139(4) . 3_677 ?
C56 C56 C57 48(2) 3_677 3_677 ?
C61 C57 C60 136(10) 3_677 3_677 ?
C61 C57 C58 23(7) 3_677 . ?
C60 C57 C58 160(6) 3_677 . ?
C61 C57 C56 84(7) 3_677 . ?
C60 C57 C56 54(4) 3_677 . ?
C58 C57 C56 106(3) . . ?
C61 C57 C56 22(6) 3_677 3_677 ?
C60 C57 C56 115(6) 3_677 3_677 ?
C58 C57 C56 44(2) . 3_677 ?
C56 C57 C56 62(3) . 3_677 ?
C61 C58 C56 72(4) 3_677 3_677 ?
C61 C58 C57 15(5) 3_677 . ?
C56 C58 C57 87(3) 3_677 . ?
C61 C58 C59 119(5) 3_677 . ?
C56 C58 C59 47(3) 3_677 . ?
C57 C58 C59 134(4) . . ?
C61 C58 C62 122(6) 3_677 3_677 ?
C56 C58 C62 50(2) 3_677 3_677 ?
C57 C58 C62 137(3) . 3_677 ?
C59 C58 C62 4(5) . 3_677 ?
C62 C59 C56 130(10) 3_677 3_677 ?
C62 C59 C58 167(10) 3_677 . ?
C56 C59 C58 61(4) 3_677 . ?
C62 C59 C60 75(7) 3_677 . ?
C56 C59 C60 55(4) 3_677 . ?
C58 C59 C60 115(3) . . ?
C62 C59 C61 167(10) 3_677 3_677 ?
C56 C59 C61 38(3) 3_677 3_677 ?
C58 C59 C61 23(2) . 3_677 ?
C60 C59 C61 93(3) . 3_677 ?
C57 C60 C56 83(5) 3_677 3_677 ?
C57 C60 C62 156(7) 3_677 3_677 ?
C56 C60 C62 74(4) 3_677 3_677 ?
C57 C60 C59 130(5) 3_677 . ?
C56 C60 C59 48(3) 3_677 . ?
C62 C60 C59 26(3) 3_677 . ?
C57 C60 C61 16(4) 3_677 . ?
C56 C60 C61 68(3) 3_677 . ?
C62 C60 C61 142(4) 3_677 . ?
C59 C60 C61 115(3) . . ?
C57 C61 C58 142(10) 3_677 3_677 ?
C57 C61 C56 149(8) 3_677 . ?
C58 C61 C56 68(5) 3_677 . ?
C57 C61 C60 28(7) 3_677 . ?
C58 C61 C60 169(6) 3_677 . ?
C56 C61 C60 122(3) . . ?
C57 C61 C56 74(6) 3_677 3_677 ?
C58 C61 C56 142(7) 3_677 3_677 ?
C56 C61 C56 75(3) . 3_677 ?
C60 C61 C56 47(3) . 3_677 ?
C57 C61 C59 176(10) 3_677 3_677 ?
C58 C61 C59 38(4) 3_677 3_677 ?
C56 C61 C59 30(2) . 3_677 ?
C60 C61 C59 152(3) . 3_677 ?
C56 C61 C59 105(4) 3_677 3_677 ?
C59 C62 C60 79(6) 3_677 3_677 ?
C59 C62 C56 32(6) 3_677 . ?
C60 C62 C56 47(3) 3_677 . ?
C59 C62 C58 9(10) 3_677 3_677 ?
C60 C62 C58 86(3) 3_677 3_677 ?
C56 C62 C58 39(2) . 3_677 ?

loop_
_geom_bond_atom_site_label_1
_geom_bond_atom_site_label_2
_geom_bond_distance
_geom_bond_site_symmetry_2
_geom_bond_publ_flag
Re1 C1 1.890(15) . ?
Re1 C2 1.898(18) . ?
Re1 C3 1.905(16) . ?
Re1 O7 2.104(11) . ?
Re1 O8 2.143(9) . ?
Re1 N1 2.218(12) . ?
Re2 C4 1.88(2) . ?
Re2 C6 1.890(15) . ?
Re2 C5 1.91(2) . ?
Re2 O11 2.111(12) . ?
Re2 O10 2.202(9) . ?
Re2 N3 2.205(12) . ?
O1 C1 1.160(17) . ?
O2 C2 1.144(18) . ?
O3 C3 1.132(17) . ?
O4 C4 1.14(2) . ?
O5 C5 1.13(2) . ?
O6 C6 1.138(18) . ?
O7 C7 1.276(18) . ?
O8 C9 1.289(17) . ?
O9 C16 1.310(18) . ?
O10 C18 1.290(18) . ?
O11 C19 1.318(17) . ?
N1 C27 1.35(2) . ?
N1 C21 1.393(17) . ?
N2 C27 1.368(18) . ?
N2 C26 1.38(2) . ?
N2 C41 1.50(2) . ?
N3 C34 1.343(17) . ?
N3 C35 1.378(18) . ?
N4 C34 1.322(18) . ?
N4 C40 1.373(18) . ?
N4 C45 1.452(18) . ?
C7 C20 1.43(2) . ?
C7 C8 1.433(18) . ?
C8 C9 1.393(18) . ?
C8 C17 1.44(2) . ?
C9 C10 1.480(17) . ?
C10 C15 1.39(2) . ?
C10 C11 1.404(19) . ?
C11 C12 1.38(2) . ?
C12 C13 1.37(2) . ?
C13 C14 1.37(2) . ?
C14 C15 1.391(18) . ?
C15 C16 1.436(19) . ?
C16 C17 1.410(18) . ?
C17 C18 1.423(19) . ?
C18 C19 1.468(19) . ?
C19 C20 1.35(2) . ?
C21 C22 1.39(2) . ?
C21 C26 1.42(2) . ?
C22 C23 1.36(2) . ?
C23 C24 1.41(3) . ?
C24 C25 1.36(3) . ?
C25 C26 1.41(2) . ?
C27 C28 1.47(2) . ?
C28 C33 1.381(19) . ?
C28 C29 1.39(2) . ?
C29 C30 1.37(2) . ?
C30 C31 1.37(2) . ?
C31 C32 1.37(2) . ?
C32 C33 1.393(19) . ?
C32 C34 1.477(19) 3_767 ?
C35 C36 1.37(2) . ?
C35 C40 1.39(2) . ?
C36 C37 1.36(2) . ?
C37 C38 1.40(3) . ?
C38 C39 1.36(2) . ?
C39 C40 1.42(2) . ?
C41 C42 1.43(3) . ?
C42 C43 1.56(3) . ?
C43 C44 1.48(4) . ?
C45 C46 1.50(3) . ?
C46 C47 1.52(3) . ?
C47 C48 1.50(3) . ?
C49 C54 1.27(3) . ?
C49 C50 1.40(3) . ?
C49 C55 1.497(9) . ?
C50 C51 1.34(3) . ?
C51 C52 1.36(3) . ?
C52 C53 1.36(3) . ?
C53 C54 1.42(3) . ?
C56 C59 1.03(6) 3_677 ?
C56 C60 1.14(6) 3_677 ?
C56 C58 1.24(6) 3_677 ?
C56 C61 1.27(3) . ?
C56 C57 1.40(4) . ?
C56 C61 1.45(6) 3_677 ?
C56 C62 1.500(9) . ?
C56 C56 1.67(7) 3_677 ?
C56 C57 1.78(7) 3_677 ?
C57 C61 0.56(6) 3_677 ?
C57 C60 0.96(5) 3_677 ?
C57 C58 1.34(4) . ?
C58 C61 0.85(5) 3_677 ?
C58 C59 1.35(4) . ?
C58 C62 1.95(7) 3_677 ?
C59 C62 0.61(7) 3_677 ?
C59 C60 1.36(4) . ?
C59 C61 1.91(6) 3_677 ?
C60 C62 1.34(7) 3_677 ?
C60 C61 1.43(4) . ?
